data_7717360
loop_
_publ_author_name
'Leitner, Daniel'
'Neururer, Florian Rochus'
'Hohloch, Stephan'

_publ_section_title
;
 Synthesis and Electrochemical Properties of Molybdenum Nitrido Complexes
 Supported by Redox-Active NHC and MIC Ligands
;
_journal_name_full 'Dalton Transactions'
_journal_paper_doi 10.1039/D4DT02405B
_journal_year 2024
_chemical_formula_moiety 'C40 H54 Mo N4 O2 S, 0.5(C6 H14), 0.5[C6H14]'
_chemical_formula_sum 'C46 H68 Mo N4 O2 S'
_chemical_formula_weight 837.04
_space_group_crystal_system triclinic
_space_group_IT_number 2
_space_group_name_Hall '-P 1'
_space_group_name_H-M_alt 'P -1'
_atom_sites_solution_hydrogens geom
_atom_sites_solution_primary dual
_audit_creation_date 2024-04-24
_audit_creation_method
;
Olex2 1.5-alpha
(compiled 2024.02.16 svn.r378c4104 for OlexSys, GUI svn.r6928)
;
_audit_update_record
;
2024-06-23 deposited with the CCDC.	2024-10-29 downloaded from the CCDC.
;
_cell_angle_alpha 65.177(5)
_cell_angle_beta 68.890(5)
_cell_angle_gamma 81.949(5)
_cell_formula_units_Z 4
_cell_length_a 16.754(2)
_cell_length_b 17.595(2)
_cell_length_c 18.362(2)
_cell_measurement_reflns_used 3314
_cell_measurement_temperature 153.00
_cell_measurement_theta_max 18.876
_cell_measurement_theta_min 2.185
_cell_volume 4582.7(9)
_computing_cell_refinement 'SAINT V8.40B (?, 2016)'
_computing_data_reduction 'SAINT V8.40B (?, 2016)'
_computing_molecular_graphics 'Olex2 1.5-alpha (Dolomanov et al., 2009)'
_computing_publication_material 'Olex2 1.5-alpha (Dolomanov et al., 2009)'
_computing_structure_refinement 'XL  (Sheldrick, 2008)'
_computing_structure_solution 'SHELXT 2018/2 (Sheldrick, 2018)'
_diffrn_ambient_temperature 153.00
_diffrn_measured_fraction_theta_full 0.994
_diffrn_measured_fraction_theta_max 0.994
_diffrn_measurement_device_type 'Bruker D8 Quest, Photon III'
_diffrn_measurement_method '\f and \w scans'
_diffrn_radiation_type MoK\a
_diffrn_radiation_wavelength 0.71073
_diffrn_reflns_av_R_equivalents 0.1975
_diffrn_reflns_av_unetI/netI 0.1563
_diffrn_reflns_Laue_measured_fraction_full 0.994
_diffrn_reflns_Laue_measured_fraction_max 0.994
_diffrn_reflns_limit_h_max 19
_diffrn_reflns_limit_h_min -19
_diffrn_reflns_limit_k_max 20
_diffrn_reflns_limit_k_min -20
_diffrn_reflns_limit_l_max 21
_diffrn_reflns_limit_l_min -21
_diffrn_reflns_number 75311
_diffrn_reflns_point_group_measured_fraction_full 0.994
_diffrn_reflns_point_group_measured_fraction_max 0.994
_diffrn_reflns_theta_full 25.084
_diffrn_reflns_theta_max 25.084
_diffrn_reflns_theta_min 2.152
_diffrn_source_current 1.0
_diffrn_source_power 0.05
_diffrn_source_voltage 50.0
_diffrn_standards_number 0
_exptl_absorpt_coefficient_mu 0.371
_exptl_absorpt_correction_T_max 0.7452
_exptl_absorpt_correction_T_min 0.6208
_exptl_absorpt_correction_type multi-scan
_exptl_absorpt_process_details
;
SADABS-2016/2 (Bruker,2016/2) was used for absorption correction.
wR2(int) was 0.0935 before and 0.0788 after correction.
The Ratio of minimum to maximum transmission is 0.8331.
The \l/2 correction factor is Not present.
;
_exptl_crystal_colour 'clear dark red'
_exptl_crystal_colour_lustre clear
_exptl_crystal_colour_modifier dark
_exptl_crystal_colour_primary red
_exptl_crystal_density_diffrn 1.213
_exptl_crystal_description block
_exptl_crystal_F_000 1784
_exptl_crystal_size_max 0.08
_exptl_crystal_size_mid 0.04
_exptl_crystal_size_min 0.02
_refine_diff_density_max 0.377
_refine_diff_density_min -0.823
_refine_diff_density_rms 0.090
_refine_ls_extinction_method none
_refine_ls_goodness_of_fit_ref 0.958
_refine_ls_hydrogen_treatment constr
_refine_ls_matrix_type full
_refine_ls_number_parameters 953
_refine_ls_number_reflns 16173
_refine_ls_number_restraints 0
_refine_ls_restrained_S_all 0.958
_refine_ls_R_factor_all 0.1471
_refine_ls_R_factor_gt 0.0680
_refine_ls_shift/su_max 0.001
_refine_ls_shift/su_mean 0.000
_refine_ls_structure_factor_coef Fsqd
_refine_ls_weighting_details 'w=1/[\s^2^(Fo^2^)+(0.0796P)^2^] where P=(Fo^2^+2Fc^2^)/3'
_refine_ls_weighting_scheme calc
_refine_ls_wR_factor_gt 0.1481
_refine_ls_wR_factor_ref 0.1828
_reflns_Friedel_coverage 0.000
_reflns_number_gt 8411
_reflns_number_total 16173
_reflns_threshold_expression 'I > 2\s(I)'
_cod_data_source_file d4dt02405b2.cif
_cod_data_source_block sh_463n_0m
_cod_original_cell_volume 4582.7(10)
_cod_database_code 7717360
_shelx_shelxl_version_number 2019/1
_shelx_space_group_comment
;
The symmetry employed for this shelxl refinement is uniquely defined
by the following loop, which should always be used as a source of
symmetry information in preference to the above space-group names.
They are only intended as comments.
;
_shelx_estimated_absorpt_t_max 0.993
_shelx_estimated_absorpt_t_min 0.971
_olex2_refinement_description
;
1. Fixed Uiso
 At 1.2 times of:
  All C(H) groups, All C(H,H) groups
 At 1.5 times of:
  All C(H,H,H) groups
2.a Secondary CH2 refined with riding coordinates:
 C103(H10A,H10B), C101(H10F,H10G), C104(H10H,H10I), C102(H10J,H10K)
2.b Aromatic/amide H refined with riding coordinates:
 C14A(H14A), C6(H6), C8(H8), C12A(H12A), C14(H14), C8A(H8A), C6A(H6A),
 C12(H12), C42A(H42A), C42(H42), C44(H44), C44A(H44A)
2.c Idealised Me refined as rotating group:
 C61A(H61A,H61B,H61C), C30A(H30A,H30B,H30C), C32A(H32A,H32B,H32C), C31A(H31A,
 H31B,H31C), C30(H30D,H30E,H30F), C27A(H27A,H27B,H27C), C22(H22D,H22E,H22F),
 C26A(H26A,H26B,H26C), C32(H32D,H32E,H32F), C20(H20D,H20E,H20F), C61(H61D,H61E,
 H61F), C31(H31D,H31E,H31F), C48A(H48A,H48B,H48C), C22A(H22A,H22B,H22C),
 C27(H27D,H27E,H27F), C48(H48D,H48E,H48F), C46A(H46A,H46B,H46C), C28A(H28A,H28B,
 H28C), C24A(H24A,H24B,H24C), C24(H24D,H24E,H24F), C23A(H23A,H23B,H23C),
 C46(H46D,H46E,H46F), C23(H23D,H23E,H23F), C18A(H18A,H18B,H18C), C20A(H20A,H20B,
 H20C), C19A(H19A,H19B,H19C), C26(H26D,H26E,H26F), C18(H18D,H18E,H18F),
 C19(H19D,H19E,H19F), C28(H28D,H28E,H28F), C47(H47D,H47E,H47F), C105(H10C,H10D,
 H10E), C47A(H47A,H47B,H47C), C100(H10L,H10M,H10N)
;
_smtbx_masks_special_details
;
A solvent mask was calculated and 102 electrons were 
found in a volume of 729\%A^3^ in 2 voids per unit cell. 
This is consistent with the presence of 
0.25[C6H14] per formula unit 
which account for 100 electrons 
per unit cell.
;
_smtbx_masks_void_probe_radius 1.2
_smtbx_masks_void_truncation_radius 1.2
_olex2_submission_special_instructions 'No special instructions were received'

loop_
_space_group_symop_operation_xyz
'x, y, z'
'-x, -y, -z'

loop_
_atom_site_label
_atom_site_type_symbol
_atom_site_fract_x
_atom_site_fract_y
_atom_site_fract_z
_atom_site_U_iso_or_equiv
_atom_site_adp_type
_atom_site_occupancy
_atom_site_site_symmetry_order
_atom_site_calc_flag
_atom_site_refinement_flags_posn
_atom_site_refinement_flags_adp
_atom_site_refinement_flags_occupancy
_atom_site_disorder_assembly
_atom_site_disorder_group
Mo1A Mo 0.17963(3) 0.19429(4) 0.90627(4) 0.03332(17) Uani 1 1 d . . . . .
Mo1 Mo 0.47503(4) 0.37538(4) 0.33555(3) 0.03626(18) Uani 1 1 d . . . . .
S40A S 0.21666(12) 0.26408(12) 0.97619(12) 0.0464(5) Uani 1 1 d . . . . .
S40 S 0.51479(11) 0.39826(12) 0.18986(10) 0.0442(5) Uani 1 1 d . . . . .
O2A O 0.0574(3) 0.2158(3) 0.9530(3) 0.0368(11) Uani 1 1 d . . . . .
O1 O 0.3549(2) 0.4045(3) 0.3617(2) 0.0368(11) Uani 1 1 d . . . . .
O2 O 0.5874(3) 0.4099(3) 0.3251(3) 0.0396(11) Uani 1 1 d . . . . .
O1A O 0.2670(3) 0.1112(3) 0.9050(3) 0.0379(11) Uani 1 1 d . . . . .
N3A N 0.0978(3) -0.0062(3) 0.8712(3) 0.0317(12) Uani 1 1 d . . . . .
N1A N 0.0387(3) 0.0944(3) 0.9003(3) 0.0308(12) Uani 1 1 d . . . . .
N2A N 0.0215(3) 0.0279(3) 0.8907(3) 0.0352(13) Uani 1 1 d . . . . .
N1 N 0.5026(3) 0.3897(3) 0.4917(3) 0.0344(13) Uani 1 1 d . . . . .
N2 N 0.4663(3) 0.4013(4) 0.5651(3) 0.0406(14) Uani 1 1 d . . . . .
N3 N 0.3844(3) 0.4034(3) 0.5751(3) 0.0349(13) Uani 1 1 d . . . . .
N10 N 0.4758(3) 0.2716(3) 0.3747(3) 0.0433(14) Uani 1 1 d . . . . .
C2A C 0.1613(4) 0.0366(4) 0.8690(3) 0.0287(14) Uani 1 1 d . . . . .
C15A C -0.0822(4) 0.2693(4) 0.9518(4) 0.0363(16) Uani 1 1 d . . . . .
C14A C -0.1570(4) 0.2604(4) 0.9420(4) 0.0323(15) Uani 1 1 d . . . . .
H14A H -0.201202 0.299302 0.949993 0.039 Uiso 1 1 calc R U . . .
C2 C 0.3675(4) 0.3952(4) 0.5114(3) 0.0276(14) Uani 1 1 d . . . . .
C15 C 0.7228(4) 0.3867(4) 0.3479(4) 0.0386(17) Uani 1 1 d . . . . .
C6 C 0.2077(4) 0.3768(4) 0.5742(4) 0.0375(16) Uani 1 1 d . . . . .
H6 H 0.209305 0.372623 0.626962 0.045 Uiso 1 1 calc R U . . .
C5 C 0.2838(4) 0.3889(4) 0.5060(4) 0.0327(15) Uani 1 1 d . . . . .
C16A C -0.0153(4) 0.2123(4) 0.9397(4) 0.0345(15) Uani 1 1 d . . . . .
C1A C 0.1217(4) 0.1040(4) 0.8883(4) 0.0306(15) Uani 1 1 d . . . . .
C5A C 0.2531(4) 0.0184(4) 0.8450(4) 0.0335(15) Uani 1 1 d . . . . .
C8 C 0.1309(4) 0.3756(4) 0.4887(4) 0.0387(16) Uani 1 1 d . . . . .
H8 H 0.077604 0.372689 0.482619 0.046 Uiso 1 1 calc R U . . .
C13A C -0.1722(4) 0.1980(4) 0.9212(4) 0.0346(15) Uani 1 1 d . . . . .
C11A C -0.0305(4) 0.1510(4) 0.9175(4) 0.0314(15) Uani 1 1 d . . . . .
C12A C -0.1070(4) 0.1422(4) 0.9086(4) 0.0348(15) Uani 1 1 d . . . . .
H12A H -0.114669 0.098476 0.894065 0.042 Uiso 1 1 calc R U . . .
C61A C 0.0985(4) -0.0830(4) 0.8585(4) 0.0395(17) Uani 1 1 d . . . . .
H61A H 0.039845 -0.104307 0.880520 0.059 Uiso 1 1 calc R U . . .
H61B H 0.133067 -0.125099 0.888821 0.059 Uiso 1 1 calc R U . . .
H61C H 0.123142 -0.070949 0.797522 0.059 Uiso 1 1 calc R U . . .
C16 C 0.6332(4) 0.3920(4) 0.3769(4) 0.0385(17) Uani 1 1 d . . . . .
C29A C -0.0703(4) 0.3388(4) 0.9789(4) 0.0375(16) Uani 1 1 d . . . . .
C21A C 0.4514(4) 0.1052(5) 0.8468(5) 0.0466(19) Uani 1 1 d . . . . .
C10 C 0.2812(4) 0.3929(4) 0.4279(4) 0.0353(16) Uani 1 1 d . . . . .
C1 C 0.4455(4) 0.3871(4) 0.4562(4) 0.0345(15) Uani 1 1 d . . . . .
C9A C 0.3936(4) 0.0540(4) 0.8342(4) 0.0385(16) Uani 1 1 d . . . . .
C14 C 0.7660(4) 0.3675(4) 0.4046(4) 0.0445(18) Uani 1 1 d . . . . .
H14 H 0.826585 0.364420 0.383916 0.053 Uiso 1 1 calc R U . . .
C10A C 0.3043(4) 0.0613(4) 0.8616(4) 0.0356(16) Uani 1 1 d . . . . .
C25A C -0.2579(4) 0.1954(4) 0.9091(4) 0.0407(17) Uani 1 1 d . . . . .
C8A C 0.4280(4) -0.0019(4) 0.7954(4) 0.0387(16) Uani 1 1 d . . . . .
H8A H 0.488253 -0.009248 0.778276 0.046 Uiso 1 1 calc R U . . .
C40 C 0.5444(4) 0.5006(4) 0.1124(4) 0.0394(17) Uani 1 1 d . . . . .
C11 C 0.5936(4) 0.3801(4) 0.4632(4) 0.0351(16) Uani 1 1 d . . . . .
C29 C 0.7707(4) 0.4056(5) 0.2525(4) 0.0442(18) Uani 1 1 d . . . . .
C9 C 0.2045(4) 0.3841(4) 0.4199(4) 0.0371(16) Uani 1 1 d . . . . .
N10A N 0.2117(3) 0.2643(4) 0.8058(3) 0.0459(15) Uani 1 1 d . . . . .
C30A C -0.0585(4) 0.2987(4) 1.0656(4) 0.0429(17) Uani 1 1 d . . . . .
H30A H -0.109811 0.265935 1.108309 0.064 Uiso 1 1 calc R U . . .
H30B H -0.049053 0.342533 1.081492 0.064 Uiso 1 1 calc R U . . .
H30C H -0.008873 0.261793 1.062923 0.064 Uiso 1 1 calc R U . . .
C7A C 0.3782(4) -0.0481(4) 0.7804(4) 0.0369(16) Uani 1 1 d . . . . .
C32A C -0.1491(4) 0.3962(4) 0.9859(5) 0.0486(19) Uani 1 1 d . . . . .
H32A H -0.158313 0.422656 0.930770 0.073 Uiso 1 1 calc R U . . .
H32B H -0.139182 0.439637 1.002027 0.073 Uiso 1 1 calc R U . . .
H32C H -0.199821 0.362819 1.029210 0.073 Uiso 1 1 calc R U . . .
C6A C 0.2917(4) -0.0359(4) 0.8044(4) 0.0370(16) Uani 1 1 d . . . . .
H6A H 0.256866 -0.064980 0.793232 0.044 Uiso 1 1 calc R U . . .
C13 C 0.7259(4) 0.3524(4) 0.4906(4) 0.0437(18) Uani 1 1 d . . . . .
C17A C 0.4215(4) -0.1068(4) 0.7351(4) 0.0417(17) Uani 1 1 d . . . . .
C7 C 0.1304(4) 0.3709(4) 0.5666(4) 0.0384(16) Uani 1 1 d . . . . .
C12 C 0.6378(4) 0.3597(4) 0.5189(4) 0.0434(18) Uani 1 1 d . . . . .
H12 H 0.607965 0.350504 0.576817 0.052 Uiso 1 1 calc R U . . .
C41 C 0.5277(4) 0.5727(5) 0.1276(4) 0.0468(18) Uani 1 1 d . . . . .
C17 C 0.0471(4) 0.3586(5) 0.6424(4) 0.052(2) Uani 1 1 d . . . . .
C41A C 0.1251(5) 0.2884(5) 1.1191(5) 0.0470(18) Uani 1 1 d . . . . .
C31A C 0.0080(4) 0.3954(4) 0.9123(5) 0.052(2) Uani 1 1 d . . . . .
H31A H 0.058292 0.360562 0.901996 0.079 Uiso 1 1 calc R U . . .
H31B H 0.018946 0.433883 0.933926 0.079 Uiso 1 1 calc R U . . .
H31C H -0.003667 0.427723 0.858985 0.079 Uiso 1 1 calc R U . . .
C45 C 0.5908(4) 0.5069(5) 0.0280(4) 0.0472(19) Uani 1 1 d . . . . .
C40A C 0.1499(4) 0.2273(4) 1.0854(4) 0.0403(17) Uani 1 1 d . . . . .
C30 C 0.8696(4) 0.3998(6) 0.2337(5) 0.062(2) Uani 1 1 d . . . . .
H30D H 0.899018 0.412578 0.173048 0.093 Uiso 1 1 calc R U . . .
H30E H 0.884022 0.343127 0.267600 0.093 Uiso 1 1 calc R U . . .
H30F H 0.887818 0.440218 0.248804 0.093 Uiso 1 1 calc R U . . .
C27A C -0.2679(5) 0.2744(5) 0.8367(5) 0.066(2) Uani 1 1 d . . . . .
H27A H -0.274149 0.322168 0.852514 0.099 Uiso 1 1 calc R U . . .
H27B H -0.318921 0.269220 0.824736 0.099 Uiso 1 1 calc R U . . .
H27C H -0.217324 0.283036 0.785904 0.099 Uiso 1 1 calc R U . . .
C22 C 0.2524(5) 0.3108(5) 0.3182(5) 0.062(2) Uani 1 1 d . . . . .
H22D H 0.313074 0.318132 0.307674 0.094 Uiso 1 1 calc R U . . .
H22E H 0.245906 0.309222 0.267920 0.094 Uiso 1 1 calc R U . . .
H22F H 0.230865 0.258146 0.367396 0.094 Uiso 1 1 calc R U . . .
C21 C 0.2012(4) 0.3845(5) 0.3365(4) 0.0464(19) Uani 1 1 d . . . . .
C26A C -0.3318(4) 0.1902(5) 0.9911(5) 0.058(2) Uani 1 1 d . . . . .
H26A H -0.327333 0.237297 1.004719 0.087 Uiso 1 1 calc R U . . .
H26B H -0.328482 0.137398 1.038300 0.087 Uiso 1 1 calc R U . . .
H26C H -0.386647 0.192444 0.982446 0.087 Uiso 1 1 calc R U . . .
C32 C 0.7442(5) 0.3404(5) 0.2306(5) 0.063(2) Uani 1 1 d . . . . .
H32D H 0.682054 0.341996 0.243347 0.095 Uiso 1 1 calc R U . . .
H32E H 0.760382 0.284612 0.264611 0.095 Uiso 1 1 calc R U . . .
H32F H 0.773009 0.352834 0.169954 0.095 Uiso 1 1 calc R U . . .
C45A C 0.1238(4) 0.1445(5) 1.1374(4) 0.0458(18) Uani 1 1 d . . . . .
C20 C -0.0222(4) 0.4136(6) 0.6125(5) 0.072(3) Uani 1 1 d . . . . .
H20D H -0.002608 0.472108 0.583067 0.108 Uiso 1 1 calc R U . . .
H20E H -0.073885 0.407619 0.661739 0.108 Uiso 1 1 calc R U . . .
H20F H -0.034985 0.396579 0.573403 0.108 Uiso 1 1 calc R U . . .
C61 C 0.3288(4) 0.4186(5) 0.6504(4) 0.0473(19) Uani 1 1 d . . . . .
H61D H 0.296617 0.367299 0.693352 0.071 Uiso 1 1 calc R U . . .
H61E H 0.288827 0.463436 0.633857 0.071 Uiso 1 1 calc R U . . .
H61F H 0.363963 0.435239 0.674014 0.071 Uiso 1 1 calc R U . . .
C31 C 0.7524(5) 0.4935(5) 0.1952(5) 0.062(2) Uani 1 1 d . . . . .
H31D H 0.781101 0.502132 0.135408 0.092 Uiso 1 1 calc R U . . .
H31E H 0.773671 0.534965 0.206714 0.092 Uiso 1 1 calc R U . . .
H31F H 0.690525 0.499951 0.206695 0.092 Uiso 1 1 calc R U . . .
C48A C 0.1544(5) 0.0757(5) 1.1050(5) 0.058(2) Uani 1 1 d . . . . .
H48A H 0.123730 0.078652 1.067431 0.087 Uiso 1 1 calc R U . . .
H48B H 0.143366 0.021080 1.153331 0.087 Uiso 1 1 calc R U . . .
H48C H 0.215956 0.082773 1.073248 0.087 Uiso 1 1 calc R U . . .
C42A C 0.0706(5) 0.2671(5) 1.2018(5) 0.057(2) Uani 1 1 d . . . . .
H42A H 0.053761 0.309514 1.223433 0.069 Uiso 1 1 calc R U . . .
C42 C 0.5555(5) 0.6496(5) 0.0606(5) 0.055(2) Uani 1 1 d . . . . .
H42 H 0.543233 0.698756 0.071756 0.066 Uiso 1 1 calc R U . . .
C22A C 0.4284(5) 0.0916(6) 0.9389(5) 0.062(2) Uani 1 1 d . . . . .
H22A H 0.368628 0.107044 0.960335 0.093 Uiso 1 1 calc R U . . .
H22B H 0.465728 0.126334 0.943459 0.093 Uiso 1 1 calc R U . . .
H22C H 0.435796 0.032447 0.972784 0.093 Uiso 1 1 calc R U . . .
C27 C 0.7635(5) 0.3912(5) 0.5898(5) 0.057(2) Uani 1 1 d . . . . .
H27D H 0.793628 0.442614 0.544305 0.086 Uiso 1 1 calc R U . . .
H27E H 0.787974 0.370737 0.635684 0.086 Uiso 1 1 calc R U . . .
H27F H 0.702697 0.402947 0.612170 0.086 Uiso 1 1 calc R U . . .
C48 C 0.6115(5) 0.4290(5) 0.0087(5) 0.061(2) Uani 1 1 d . . . . .
H48D H 0.644964 0.390733 0.043146 0.091 Uiso 1 1 calc R U . . .
H48E H 0.644707 0.445012 -0.051867 0.091 Uiso 1 1 calc R U . . .
H48F H 0.558187 0.401118 0.022311 0.091 Uiso 1 1 calc R U . . .
C46A C 0.1511(5) 0.3794(5) 1.0667(5) 0.059(2) Uani 1 1 d . . . . .
H46A H 0.213417 0.383884 1.039246 0.089 Uiso 1 1 calc R U . . .
H46B H 0.133142 0.410052 1.103762 0.089 Uiso 1 1 calc R U . . .
H46C H 0.123655 0.403316 1.022999 0.089 Uiso 1 1 calc R U . . .
C43 C 0.6005(5) 0.6573(5) -0.0222(5) 0.056(2) Uani 1 1 d . . . . .
C25 C 0.7732(4) 0.3248(5) 0.5544(5) 0.053(2) Uani 1 1 d . . . . .
C28A C -0.2648(5) 0.1181(5) 0.8938(6) 0.073(3) Uani 1 1 d . . . . .
H28A H -0.320741 0.116865 0.888570 0.109 Uiso 1 1 calc R U . . .
H28B H -0.258513 0.067494 0.941710 0.109 Uiso 1 1 calc R U . . .
H28C H -0.219481 0.120203 0.841114 0.109 Uiso 1 1 calc R U . . .
C24A C 0.5455(4) 0.0825(6) 0.8156(5) 0.068(3) Uani 1 1 d . . . . .
H24A H 0.552941 0.022942 0.847968 0.102 Uiso 1 1 calc R U . . .
H24B H 0.580739 0.116205 0.823846 0.102 Uiso 1 1 calc R U . . .
H24C H 0.563240 0.093775 0.754946 0.102 Uiso 1 1 calc R U . . .
C24 C 0.1088(5) 0.3747(6) 0.3412(5) 0.062(2) Uani 1 1 d . . . . .
H24D H 0.082828 0.323155 0.389878 0.093 Uiso 1 1 calc R U . . .
H24E H 0.110312 0.371805 0.288579 0.093 Uiso 1 1 calc R U . . .
H24F H 0.074942 0.422848 0.348107 0.093 Uiso 1 1 calc R U . . .
C44 C 0.6164(5) 0.5831(6) -0.0355(5) 0.060(2) Uani 1 1 d . . . . .
H44 H 0.646566 0.586338 -0.091626 0.072 Uiso 1 1 calc R U . . .
C23A C 0.4446(5) 0.1992(5) 0.7896(5) 0.061(2) Uani 1 1 d . . . . .
H23A H 0.466775 0.207120 0.729623 0.091 Uiso 1 1 calc R U . . .
H23B H 0.478105 0.233559 0.798812 0.091 Uiso 1 1 calc R U . . .
H23C H 0.384514 0.215975 0.804275 0.091 Uiso 1 1 calc R U . . .
C46 C 0.4802(5) 0.5707(5) 0.2161(4) 0.058(2) Uani 1 1 d . . . . .
H46D H 0.427565 0.537145 0.241714 0.088 Uiso 1 1 calc R U . . .
H46E H 0.465713 0.627879 0.212225 0.088 Uiso 1 1 calc R U . . .
H46F H 0.516591 0.545697 0.251596 0.088 Uiso 1 1 calc R U . . .
C43A C 0.0391(5) 0.1857(6) 1.2549(5) 0.059(2) Uani 1 1 d . . . . .
C23 C 0.2377(5) 0.4660(5) 0.2615(4) 0.057(2) Uani 1 1 d . . . . .
H23D H 0.205668 0.513211 0.272951 0.086 Uiso 1 1 calc R U . . .
H23E H 0.232768 0.465838 0.210017 0.086 Uiso 1 1 calc R U . . .
H23F H 0.298015 0.471666 0.253262 0.086 Uiso 1 1 calc R U . . .
C18A C 0.4886(5) -0.1600(6) 0.7724(6) 0.073(3) Uani 1 1 d . . . . .
H18A H 0.460392 -0.197672 0.831730 0.110 Uiso 1 1 calc R U . . .
H18B H 0.529223 -0.123331 0.770106 0.110 Uiso 1 1 calc R U . . .
H18C H 0.519293 -0.193078 0.739310 0.110 Uiso 1 1 calc R U . . .
C44A C 0.0685(5) 0.1252(5) 1.2213(5) 0.058(2) Uani 1 1 d . . . . .
H44A H 0.050327 0.068659 1.256479 0.070 Uiso 1 1 calc R U . . .
C20A C 0.3584(5) -0.1661(6) 0.7456(6) 0.077(3) Uani 1 1 d . . . . .
H20A H 0.388818 -0.206597 0.721682 0.116 Uiso 1 1 calc R U . . .
H20B H 0.318433 -0.134718 0.715833 0.116 Uiso 1 1 calc R U . . .
H20C H 0.326683 -0.195879 0.806338 0.116 Uiso 1 1 calc R U . . .
C19A C 0.4655(6) -0.0545(6) 0.6413(5) 0.086(3) Uani 1 1 d . . . . .
H19A H 0.495874 -0.091416 0.612484 0.129 Uiso 1 1 calc R U . . .
H19B H 0.506499 -0.015729 0.635086 0.129 Uiso 1 1 calc R U . . .
H19C H 0.422696 -0.022689 0.615604 0.129 Uiso 1 1 calc R U . . .
C26 C 0.7347(6) 0.2417(5) 0.6296(6) 0.082(3) Uani 1 1 d . . . . .
H26D H 0.673692 0.248995 0.656971 0.122 Uiso 1 1 calc R U . . .
H26E H 0.764329 0.225807 0.671096 0.122 Uiso 1 1 calc R U . . .
H26F H 0.741590 0.197704 0.608410 0.122 Uiso 1 1 calc R U . . .
C103 C 0.2250(6) 0.1161(7) 0.6215(6) 0.086(3) Uani 1 1 d . . . . .
H10A H 0.194160 0.136599 0.666862 0.103 Uiso 1 1 calc R U . . .
H10B H 0.237261 0.056093 0.649406 0.103 Uiso 1 1 calc R U . . .
C18 C 0.0150(6) 0.2671(6) 0.6781(6) 0.101(4) Uani 1 1 d . . . . .
H18D H -0.001741 0.259278 0.635761 0.152 Uiso 1 1 calc R U . . .
H18E H -0.034383 0.255957 0.730395 0.152 Uiso 1 1 calc R U . . .
H18F H 0.060963 0.228290 0.690732 0.152 Uiso 1 1 calc R U . . .
C19 C 0.0561(5) 0.3733(9) 0.7123(5) 0.113(5) Uani 1 1 d . . . . .
H19D H 0.095763 0.332638 0.736297 0.170 Uiso 1 1 calc R U . . .
H19E H 0.000109 0.367015 0.756803 0.170 Uiso 1 1 calc R U . . .
H19F H 0.078437 0.430170 0.690486 0.170 Uiso 1 1 calc R U . . .
C28 C 0.8681(5) 0.3108(6) 0.5135(6) 0.079(3) Uani 1 1 d . . . . .
H28D H 0.874094 0.267816 0.491211 0.119 Uiso 1 1 calc R U . . .
H28E H 0.896482 0.292402 0.556343 0.119 Uiso 1 1 calc R U . . .
H28F H 0.894678 0.363287 0.466851 0.119 Uiso 1 1 calc R U . . .
C47 C 0.6297(6) 0.7409(6) -0.0935(5) 0.085(3) Uani 1 1 d . . . . .
H47D H 0.597447 0.785146 -0.076428 0.127 Uiso 1 1 calc R U . . .
H47E H 0.620057 0.743715 -0.144062 0.127 Uiso 1 1 calc R U . . .
H47F H 0.690893 0.748685 -0.106503 0.127 Uiso 1 1 calc R U . . .
C105 C 0.3552(6) 0.1747(6) 0.6176(6) 0.084(3) Uani 1 1 d . . . . .
H10C H 0.407141 0.208400 0.578520 0.125 Uiso 1 1 calc R U . . .
H10D H 0.370890 0.119779 0.653761 0.125 Uiso 1 1 calc R U . . .
H10E H 0.318645 0.203298 0.653366 0.125 Uiso 1 1 calc R U . . .
C47A C -0.0219(6) 0.1623(6) 1.3447(5) 0.088(3) Uani 1 1 d . . . . .
H47A H -0.074760 0.139170 1.350417 0.132 Uiso 1 1 calc R U . . .
H47B H -0.034990 0.212226 1.357655 0.132 Uiso 1 1 calc R U . . .
H47C H 0.004487 0.120321 1.384377 0.132 Uiso 1 1 calc R U . . .
C101 C 0.0849(8) 0.0751(7) 0.6225(7) 0.110(4) Uani 1 1 d . . . . .
H10F H 0.056516 0.087813 0.673582 0.132 Uiso 1 1 calc R U . . .
H10G H 0.097736 0.014606 0.641896 0.132 Uiso 1 1 calc R U . . .
C104 C 0.3082(7) 0.1637(6) 0.5678(7) 0.097(4) Uani 1 1 d . . . . .
H10H H 0.345328 0.133858 0.532828 0.116 Uiso 1 1 calc R U . . .
H10I H 0.296513 0.219661 0.528457 0.116 Uiso 1 1 calc R U . . .
C102 C 0.1671(9) 0.1248(7) 0.5701(7) 0.118(5) Uani 1 1 d . . . . .
H10J H 0.153428 0.184679 0.543814 0.141 Uiso 1 1 calc R U . . .
H10K H 0.198869 0.106251 0.523507 0.141 Uiso 1 1 calc R U . . .
C100 C 0.0221(8) 0.0962(8) 0.5696(8) 0.129(5) Uani 1 1 d . . . . .
H10L H 0.043401 0.070922 0.527779 0.194 Uiso 1 1 calc R U . . .
H10M H 0.019206 0.157088 0.539995 0.194 Uiso 1 1 calc R U . . .
H10N H -0.035109 0.073695 0.608321 0.194 Uiso 1 1 calc R U . . .

loop_
_atom_site_aniso_label
_atom_site_aniso_U_11
_atom_site_aniso_U_22
_atom_site_aniso_U_33
_atom_site_aniso_U_23
_atom_site_aniso_U_13
_atom_site_aniso_U_12
Mo1A 0.0339(3) 0.0333(4) 0.0373(3) -0.0189(3) -0.0106(3) -0.0011(3)
Mo1 0.0388(3) 0.0417(4) 0.0273(3) -0.0190(3) -0.0045(3) 0.0029(3)
S40A 0.0515(11) 0.0434(11) 0.0520(11) -0.0254(9) -0.0171(9) -0.0025(9)
S40 0.0509(11) 0.0495(12) 0.0335(9) -0.0230(9) -0.0086(8) 0.0025(9)
O2A 0.034(2) 0.041(3) 0.042(3) -0.026(2) -0.009(2) 0.000(2)
O1 0.034(2) 0.049(3) 0.026(2) -0.022(2) -0.002(2) 0.003(2)
O2 0.037(2) 0.048(3) 0.033(2) -0.019(2) -0.005(2) -0.001(2)
O1A 0.041(2) 0.040(3) 0.045(3) -0.025(2) -0.020(2) 0.004(2)
N3A 0.033(3) 0.034(3) 0.029(3) -0.016(2) -0.007(2) -0.002(2)
N1A 0.041(3) 0.022(3) 0.029(3) -0.012(2) -0.009(2) -0.003(2)
N2A 0.039(3) 0.038(3) 0.024(3) -0.015(2) -0.001(2) -0.004(3)
N1 0.035(3) 0.039(3) 0.025(3) -0.014(2) -0.002(2) 0.000(2)
N2 0.047(4) 0.047(4) 0.026(3) -0.016(3) -0.008(3) 0.000(3)
N3 0.039(3) 0.040(3) 0.031(3) -0.023(3) -0.006(3) 0.001(3)
N10 0.054(4) 0.032(3) 0.041(3) -0.015(3) -0.013(3) 0.004(3)
C2A 0.034(3) 0.026(3) 0.022(3) -0.006(3) -0.006(3) -0.008(3)
C15A 0.042(4) 0.027(4) 0.030(3) -0.011(3) -0.001(3) -0.003(3)
C14A 0.032(3) 0.028(4) 0.033(3) -0.011(3) -0.010(3) 0.002(3)
C2 0.034(3) 0.027(3) 0.019(3) -0.012(3) 0.000(3) -0.005(3)
C15 0.035(4) 0.039(4) 0.045(4) -0.025(3) -0.006(3) -0.002(3)
C6 0.041(4) 0.042(4) 0.028(3) -0.018(3) -0.004(3) -0.001(3)
C5 0.038(4) 0.028(4) 0.025(3) -0.010(3) -0.003(3) 0.000(3)
C16A 0.032(3) 0.034(4) 0.036(4) -0.014(3) -0.009(3) -0.003(3)
C1A 0.024(3) 0.038(4) 0.029(3) -0.014(3) -0.007(3) -0.001(3)
C5A 0.034(3) 0.026(4) 0.035(3) -0.009(3) -0.009(3) -0.002(3)
C8 0.036(4) 0.040(4) 0.037(4) -0.017(3) -0.009(3) 0.006(3)
C13A 0.036(4) 0.031(4) 0.033(3) -0.008(3) -0.011(3) -0.004(3)
C11A 0.034(3) 0.031(4) 0.026(3) -0.011(3) -0.007(3) 0.003(3)
C12A 0.049(4) 0.029(4) 0.027(3) -0.011(3) -0.013(3) -0.001(3)
C61A 0.039(4) 0.037(4) 0.047(4) -0.023(3) -0.010(3) -0.006(3)
C16 0.043(4) 0.031(4) 0.041(4) -0.019(3) -0.009(3) 0.004(3)
C29A 0.043(4) 0.030(4) 0.040(4) -0.020(3) -0.006(3) 0.000(3)
C21A 0.038(4) 0.055(5) 0.063(5) -0.036(4) -0.019(4) 0.001(3)
C10 0.044(4) 0.028(4) 0.028(3) -0.012(3) -0.004(3) 0.001(3)
C1 0.037(4) 0.033(4) 0.028(3) -0.007(3) -0.011(3) -0.001(3)
C9A 0.036(4) 0.037(4) 0.046(4) -0.021(3) -0.013(3) 0.002(3)
C14 0.039(4) 0.041(4) 0.053(4) -0.025(4) -0.006(4) -0.005(3)
C10A 0.044(4) 0.032(4) 0.032(3) -0.014(3) -0.013(3) 0.003(3)
C25A 0.041(4) 0.035(4) 0.043(4) -0.013(3) -0.015(3) 0.000(3)
C8A 0.033(4) 0.035(4) 0.044(4) -0.011(3) -0.013(3) -0.001(3)
C40 0.040(4) 0.042(4) 0.034(4) -0.010(3) -0.015(3) -0.001(3)
C11 0.035(4) 0.030(4) 0.035(4) -0.015(3) -0.004(3) -0.003(3)
C29 0.039(4) 0.054(5) 0.041(4) -0.033(4) 0.003(3) -0.002(3)
C9 0.043(4) 0.036(4) 0.036(4) -0.020(3) -0.011(3) 0.001(3)
N10A 0.046(3) 0.044(4) 0.039(3) -0.013(3) -0.008(3) -0.003(3)
C30A 0.046(4) 0.041(4) 0.047(4) -0.025(4) -0.014(3) 0.008(3)
C7A 0.035(4) 0.030(4) 0.039(4) -0.013(3) -0.008(3) 0.004(3)
C32A 0.055(4) 0.038(4) 0.061(5) -0.031(4) -0.020(4) 0.014(3)
C6A 0.039(4) 0.032(4) 0.042(4) -0.016(3) -0.013(3) -0.001(3)
C13 0.044(4) 0.035(4) 0.051(4) -0.019(4) -0.013(4) 0.002(3)
C17A 0.042(4) 0.041(4) 0.050(4) -0.026(4) -0.015(3) 0.007(3)
C7 0.039(4) 0.044(4) 0.028(3) -0.013(3) -0.007(3) 0.001(3)
C12 0.043(4) 0.048(5) 0.037(4) -0.017(3) -0.010(3) -0.002(3)
C41 0.042(4) 0.058(5) 0.038(4) -0.016(4) -0.013(3) -0.001(4)
C17 0.034(4) 0.076(6) 0.034(4) -0.011(4) -0.008(3) -0.004(4)
C41A 0.056(5) 0.049(5) 0.050(4) -0.027(4) -0.030(4) 0.014(4)
C31A 0.052(4) 0.043(5) 0.062(5) -0.032(4) -0.003(4) -0.008(4)
C45 0.035(4) 0.071(6) 0.032(4) -0.017(4) -0.011(3) -0.002(4)
C40A 0.049(4) 0.044(4) 0.041(4) -0.027(4) -0.018(3) 0.002(3)
C30 0.039(4) 0.091(7) 0.061(5) -0.049(5) 0.004(4) -0.010(4)
C27A 0.064(5) 0.070(6) 0.066(5) -0.018(5) -0.036(4) 0.006(4)
C22 0.069(5) 0.070(6) 0.064(5) -0.049(5) -0.013(4) 0.002(4)
C21 0.046(4) 0.064(5) 0.042(4) -0.035(4) -0.011(3) 0.001(4)
C26A 0.038(4) 0.067(6) 0.060(5) -0.019(4) -0.013(4) -0.006(4)
C32 0.045(4) 0.088(7) 0.061(5) -0.050(5) 0.003(4) -0.003(4)
C45A 0.050(4) 0.045(5) 0.052(4) -0.027(4) -0.020(4) 0.006(3)
C20 0.038(4) 0.125(8) 0.047(5) -0.040(5) -0.004(4) 0.011(5)
C61 0.047(4) 0.059(5) 0.038(4) -0.033(4) 0.003(3) -0.006(4)
C31 0.055(5) 0.071(6) 0.044(4) -0.023(4) 0.005(4) -0.013(4)
C48A 0.071(5) 0.047(5) 0.055(5) -0.021(4) -0.020(4) 0.003(4)
C42A 0.074(5) 0.057(6) 0.070(5) -0.044(5) -0.037(5) 0.013(4)
C42 0.056(5) 0.049(5) 0.058(5) -0.013(4) -0.023(4) -0.009(4)
C22A 0.051(5) 0.079(6) 0.079(6) -0.044(5) -0.038(4) 0.011(4)
C27 0.063(5) 0.062(6) 0.061(5) -0.031(4) -0.033(4) 0.010(4)
C48 0.049(5) 0.085(7) 0.056(5) -0.043(5) -0.010(4) 0.009(4)
C46A 0.062(5) 0.055(5) 0.074(6) -0.037(5) -0.026(4) 0.002(4)
C43 0.046(4) 0.065(6) 0.046(5) -0.006(4) -0.015(4) -0.017(4)
C25 0.043(4) 0.058(5) 0.059(5) -0.023(4) -0.020(4) 0.005(4)
C28A 0.058(5) 0.070(6) 0.120(8) -0.050(6) -0.056(5) 0.017(4)
C24A 0.038(4) 0.095(7) 0.083(6) -0.050(6) -0.017(4) -0.001(4)
C24 0.056(5) 0.094(7) 0.056(5) -0.042(5) -0.028(4) 0.000(5)
C44 0.042(4) 0.083(7) 0.040(4) -0.013(5) -0.009(4) -0.004(4)
C23A 0.056(5) 0.043(5) 0.080(6) -0.022(4) -0.019(4) -0.011(4)
C46 0.073(5) 0.052(5) 0.047(4) -0.020(4) -0.017(4) 0.002(4)
C43A 0.065(5) 0.070(6) 0.052(5) -0.036(5) -0.021(4) 0.007(5)
C23 0.059(5) 0.071(6) 0.042(4) -0.022(4) -0.016(4) -0.002(4)
C18A 0.077(6) 0.071(6) 0.110(7) -0.062(6) -0.056(5) 0.039(5)
C44A 0.065(5) 0.053(5) 0.048(5) -0.013(4) -0.014(4) -0.009(4)
C20A 0.061(5) 0.073(6) 0.117(8) -0.074(6) -0.008(5) 0.004(5)
C19A 0.112(8) 0.075(7) 0.069(6) -0.049(5) -0.005(6) 0.001(6)
C26 0.107(7) 0.056(6) 0.091(7) -0.010(5) -0.063(6) -0.004(5)
C103 0.087(7) 0.088(8) 0.055(6) 0.001(5) -0.035(5) 0.013(6)
C18 0.073(6) 0.085(8) 0.069(6) 0.001(6) 0.027(5) -0.010(6)
C19 0.034(5) 0.265(15) 0.056(6) -0.094(8) -0.002(4) 0.016(7)
C28 0.069(6) 0.110(8) 0.092(7) -0.065(6) -0.046(5) 0.033(5)
C47 0.085(6) 0.084(7) 0.061(6) 0.010(5) -0.030(5) -0.035(6)
C105 0.102(7) 0.045(6) 0.081(7) -0.003(5) -0.035(6) 0.008(5)
C47A 0.104(7) 0.094(8) 0.055(5) -0.040(5) -0.005(5) 0.002(6)
C101 0.133(10) 0.088(9) 0.092(8) -0.018(7) -0.034(8) -0.017(8)
C104 0.129(9) 0.055(6) 0.079(7) -0.008(6) -0.026(7) -0.004(6)
C102 0.185(13) 0.064(7) 0.086(8) -0.027(6) -0.027(9) -0.005(8)
C100 0.154(12) 0.104(10) 0.142(11) -0.027(9) -0.094(10) 0.015(9)

loop_
_atom_type_symbol
_atom_type_description
_atom_type_scat_dispersion_real
_atom_type_scat_dispersion_imag
_atom_type_scat_source
C C 0.0033 0.0016 'International Tables Vol C Tables 4.2.6.8 and 6.1.1.4'
H H 0.0000 0.0000 'International Tables Vol C Tables 4.2.6.8 and 6.1.1.4'
Mo Mo -1.6832 0.6857 'International Tables Vol C Tables 4.2.6.8 and 6.1.1.4'
N N 0.0061 0.0033 'International Tables Vol C Tables 4.2.6.8 and 6.1.1.4'
O O 0.0106 0.0060 'International Tables Vol C Tables 4.2.6.8 and 6.1.1.4'
S S 0.1246 0.1234 'International Tables Vol C Tables 4.2.6.8 and 6.1.1.4'

loop_
_geom_angle_atom_site_label_1
_geom_angle_atom_site_label_2
_geom_angle_atom_site_label_3
_geom_angle
_geom_angle_site_symmetry_1
_geom_angle_site_symmetry_3
_geom_angle_publ_flag
O2A Mo1A S40A 91.64(13) . . ?
O2A Mo1A C1A 78.78(19) . . ?
O1A Mo1A S40A 101.65(13) . . ?
O1A Mo1A O2A 146.22(18) . . ?
O1A Mo1A C1A 78.4(2) . . ?
C1A Mo1A S40A 159.96(16) . . ?
N10A Mo1A S40A 101.2(2) . . ?
N10A Mo1A O2A 105.3(2) . . ?
N10A Mo1A O1A 102.4(2) . . ?
N10A Mo1A C1A 98.3(3) . . ?
O1 Mo1 S40 101.56(13) . . ?
O1 Mo1 O2 142.88(18) . . ?
O1 Mo1 C1 77.8(2) . . ?
O2 Mo1 S40 94.88(13) . . ?
O2 Mo1 C1 78.4(2) . . ?
N10 Mo1 S40 97.09(19) . . ?
N10 Mo1 O1 105.0(2) . . ?
N10 Mo1 O2 105.7(2) . . ?
N10 Mo1 C1 96.6(3) . . ?
C1 Mo1 S40 165.92(17) . . ?
C40A S40A Mo1A 110.0(2) . . ?
C40 S40 Mo1 118.1(2) . . ?
C16A O2A Mo1A 138.0(4) . . ?
C10 O1 Mo1 141.8(4) . . ?
C16 O2 Mo1 136.1(4) . . ?
C10A O1A Mo1A 139.0(4) . . ?
N2A N3A C2A 113.1(5) . . ?
N2A N3A C61A 115.0(5) . . ?
C2A N3A C61A 131.9(5) . . ?
N2A N1A C1A 115.0(5) . . ?
N2A N1A C11A 118.4(5) . . ?
C1A N1A C11A 126.5(5) . . ?
N3A N2A N1A 102.6(5) . . ?
N2 N1 C11 117.5(5) . . ?
C1 N1 N2 113.6(5) . . ?
C1 N1 C11 128.9(5) . . ?
N3 N2 N1 102.3(5) . . ?
N2 N3 C2 113.8(5) . . ?
N2 N3 C61 113.9(5) . . ?
C2 N3 C61 132.2(6) . . ?
N3A C2A C1A 105.7(5) . . ?
N3A C2A C5A 126.8(5) . . ?
C1A C2A C5A 127.3(5) . . ?
C14A C15A C16A 118.9(6) . . ?
C14A C15A C29A 121.4(6) . . ?
C16A C15A C29A 119.6(6) . . ?
C15A C14A H14A 118.1 . . ?
C15A C14A C13A 123.9(6) . . ?
C13A C14A H14A 118.1 . . ?
N3 C2 C5 127.8(5) . . ?
N3 C2 C1 105.5(5) . . ?
C1 C2 C5 126.5(5) . . ?
C16 C15 C29 119.1(6) . . ?
C14 C15 C16 119.1(6) . . ?
C14 C15 C29 121.7(6) . . ?
C5 C6 H6 119.4 . . ?
C7 C6 H6 119.4 . . ?
C7 C6 C5 121.2(6) . . ?
C6 C5 C2 123.0(6) . . ?
C6 C5 C10 119.0(6) . . ?
C10 C5 C2 117.9(5) . . ?
O2A C16A C15A 121.0(6) . . ?
O2A C16A C11A 122.1(6) . . ?
C11A C16A C15A 116.8(6) . . ?
N1A C1A Mo1A 129.1(4) . . ?
N1A C1A C2A 103.6(5) . . ?
C2A C1A Mo1A 127.1(4) . . ?
C10A C5A C2A 116.6(5) . . ?
C10A C5A C6A 119.2(6) . . ?
C6A C5A C2A 124.2(6) . . ?
C9 C8 H8 118.1 . . ?
C9 C8 C7 123.8(7) . . ?
C7 C8 H8 118.1 . . ?
C14A C13A C12A 117.7(6) . . ?
C14A C13A C25A 119.5(6) . . ?
C12A C13A C25A 122.7(6) . . ?
C16A C11A N1A 117.8(6) . . ?
C16A C11A C12A 123.6(6) . . ?
C12A C11A N1A 118.5(5) . . ?
C13A C12A C11A 119.0(6) . . ?
C13A C12A H12A 120.5 . . ?
C11A C12A H12A 120.5 . . ?
N3A C61A H61A 109.5 . . ?
N3A C61A H61B 109.5 . . ?
N3A C61A H61C 109.5 . . ?
H61A C61A H61B 109.5 . . ?
H61A C61A H61C 109.5 . . ?
H61B C61A H61C 109.5 . . ?
O2 C16 C15 122.1(6) . . ?
O2 C16 C11 121.4(6) . . ?
C15 C16 C11 116.6(6) . . ?
C30A C29A C15A 109.8(5) . . ?
C30A C29A C32A 107.9(5) . . ?
C30A C29A C31A 109.8(6) . . ?
C32A C29A C15A 111.6(6) . . ?
C32A C29A C31A 107.1(6) . . ?
C31A C29A C15A 110.7(5) . . ?
C9A C21A C23A 107.7(6) . . ?
C22A C21A C9A 112.6(6) . . ?
C22A C21A C24A 107.6(6) . . ?
C22A C21A C23A 111.5(6) . . ?
C24A C21A C9A 111.2(6) . . ?
C24A C21A C23A 106.1(6) . . ?
O1 C10 C5 119.2(6) . . ?
O1 C10 C9 120.1(6) . . ?
C9 C10 C5 120.6(5) . . ?
N1 C1 Mo1 126.4(4) . . ?
N1 C1 C2 104.8(5) . . ?
C2 C1 Mo1 128.8(5) . . ?
C10A C9A C21A 121.5(6) . . ?
C8A C9A C21A 121.4(6) . . ?
C8A C9A C10A 117.1(6) . . ?
C15 C14 H14 118.1 . . ?
C15 C14 C13 123.9(6) . . ?
C13 C14 H14 118.1 . . ?
O1A C10A C5A 119.8(6) . . ?
O1A C10A C9A 119.3(6) . . ?
C5A C10A C9A 120.9(6) . . ?
C13A C25A C26A 109.1(6) . . ?
C27A C25A C13A 110.0(6) . . ?
C27A C25A C26A 108.2(6) . . ?
C27A C25A C28A 110.8(7) . . ?
C28A C25A C13A 111.2(6) . . ?
C28A C25A C26A 107.4(6) . . ?
C9A C8A H8A 118.3 . . ?
C9A C8A C7A 123.3(6) . . ?
C7A C8A H8A 118.3 . . ?
C41 C40 S40 125.6(5) . . ?
C41 C40 C45 119.0(6) . . ?
C45 C40 S40 115.5(5) . . ?
C16 C11 N1 116.6(6) . . ?
C12 C11 N1 120.1(5) . . ?
C12 C11 C16 123.2(6) . . ?
C15 C29 C30 110.5(6) . . ?
C32 C29 C15 108.9(5) . . ?
C32 C29 C30 108.1(6) . . ?
C31 C29 C15 111.8(5) . . ?
C31 C29 C30 107.3(6) . . ?
C31 C29 C32 110.2(7) . . ?
C8 C9 C21 121.3(6) . . ?
C10 C9 C8 117.5(6) . . ?
C10 C9 C21 121.1(5) . . ?
C29A C30A H30A 109.5 . . ?
C29A C30A H30B 109.5 . . ?
C29A C30A H30C 109.5 . . ?
H30A C30A H30B 109.5 . . ?
H30A C30A H30C 109.5 . . ?
H30B C30A H30C 109.5 . . ?
C8A C7A C17A 120.0(6) . . ?
C6A C7A C8A 117.6(6) . . ?
C6A C7A C17A 122.3(6) . . ?
C29A C32A H32A 109.5 . . ?
C29A C32A H32B 109.5 . . ?
C29A C32A H32C 109.5 . . ?
H32A C32A H32B 109.5 . . ?
H32A C32A H32C 109.5 . . ?
H32B C32A H32C 109.5 . . ?
C5A C6A H6A 119.1 . . ?
C7A C6A C5A 121.8(6) . . ?
C7A C6A H6A 119.1 . . ?
C14 C13 C25 123.6(6) . . ?
C12 C13 C14 117.2(7) . . ?
C12 C13 C25 119.2(6) . . ?
C18A C17A C7A 110.6(6) . . ?
C20A C17A C7A 111.5(6) . . ?
C20A C17A C18A 106.9(7) . . ?
C20A C17A C19A 110.2(7) . . ?
C19A C17A C7A 109.0(6) . . ?
C19A C17A C18A 108.6(7) . . ?
C6 C7 C8 117.6(6) . . ?
C6 C7 C17 120.3(6) . . ?
C8 C7 C17 122.0(6) . . ?
C11 C12 C13 120.0(6) . . ?
C11 C12 H12 120.0 . . ?
C13 C12 H12 120.0 . . ?
C40 C41 C42 119.6(6) . . ?
C40 C41 C46 121.9(6) . . ?
C42 C41 C46 118.5(7) . . ?
C7 C17 C18 108.1(6) . . ?
C20 C17 C7 110.2(6) . . ?
C20 C17 C18 105.7(7) . . ?
C19 C17 C7 114.3(6) . . ?
C19 C17 C20 109.8(7) . . ?
C19 C17 C18 108.3(8) . . ?
C40A C41A C46A 122.6(7) . . ?
C42A C41A C40A 119.8(7) . . ?
C42A C41A C46A 117.4(7) . . ?
C29A C31A H31A 109.5 . . ?
C29A C31A H31B 109.5 . . ?
C29A C31A H31C 109.5 . . ?
H31A C31A H31B 109.5 . . ?
H31A C31A H31C 109.5 . . ?
H31B C31A H31C 109.5 . . ?
C40 C45 C48 120.7(7) . . ?
C44 C45 C40 119.6(7) . . ?
C44 C45 C48 119.7(7) . . ?
C41A C40A S40A 115.3(5) . . ?
C45A C40A S40A 125.2(5) . . ?
C45A C40A C41A 119.5(6) . . ?
C29 C30 H30D 109.5 . . ?
C29 C30 H30E 109.5 . . ?
C29 C30 H30F 109.5 . . ?
H30D C30 H30E 109.5 . . ?
H30D C30 H30F 109.5 . . ?
H30E C30 H30F 109.5 . . ?
C25A C27A H27A 109.5 . . ?
C25A C27A H27B 109.5 . . ?
C25A C27A H27C 109.5 . . ?
H27A C27A H27B 109.5 . . ?
H27A C27A H27C 109.5 . . ?
H27B C27A H27C 109.5 . . ?
H22D C22 H22E 109.5 . . ?
H22D C22 H22F 109.5 . . ?
H22E C22 H22F 109.5 . . ?
C21 C22 H22D 109.5 . . ?
C21 C22 H22E 109.5 . . ?
C21 C22 H22F 109.5 . . ?
C9 C21 C24 112.4(5) . . ?
C22 C21 C9 110.5(6) . . ?
C22 C21 C24 106.5(6) . . ?
C23 C21 C9 110.9(6) . . ?
C23 C21 C22 109.0(6) . . ?
C23 C21 C24 107.3(7) . . ?
C25A C26A H26A 109.5 . . ?
C25A C26A H26B 109.5 . . ?
C25A C26A H26C 109.5 . . ?
H26A C26A H26B 109.5 . . ?
H26A C26A H26C 109.5 . . ?
H26B C26A H26C 109.5 . . ?
C29 C32 H32D 109.5 . . ?
C29 C32 H32E 109.5 . . ?
C29 C32 H32F 109.5 . . ?
H32D C32 H32E 109.5 . . ?
H32D C32 H32F 109.5 . . ?
H32E C32 H32F 109.5 . . ?
C40A C45A C48A 121.1(6) . . ?
C40A C45A C44A 119.0(7) . . ?
C44A C45A C48A 120.0(7) . . ?
C17 C20 H20D 109.5 . . ?
C17 C20 H20E 109.5 . . ?
C17 C20 H20F 109.5 . . ?
H20D C20 H20E 109.5 . . ?
H20D C20 H20F 109.5 . . ?
H20E C20 H20F 109.5 . . ?
N3 C61 H61D 109.5 . . ?
N3 C61 H61E 109.5 . . ?
N3 C61 H61F 109.5 . . ?
H61D C61 H61E 109.5 . . ?
H61D C61 H61F 109.5 . . ?
H61E C61 H61F 109.5 . . ?
C29 C31 H31D 109.5 . . ?
C29 C31 H31E 109.5 . . ?
C29 C31 H31F 109.5 . . ?
H31D C31 H31E 109.5 . . ?
H31D C31 H31F 109.5 . . ?
H31E C31 H31F 109.5 . . ?
C45A C48A H48A 109.5 . . ?
C45A C48A H48B 109.5 . . ?
C45A C48A H48C 109.5 . . ?
H48A C48A H48B 109.5 . . ?
H48A C48A H48C 109.5 . . ?
H48B C48A H48C 109.5 . . ?
C41A C42A H42A 118.8 . . ?
C41A C42A C43A 122.5(7) . . ?
C43A C42A H42A 118.8 . . ?
C41 C42 H42 118.8 . . ?
C41 C42 C43 122.5(8) . . ?
C43 C42 H42 118.8 . . ?
C21A C22A H22A 109.5 . . ?
C21A C22A H22B 109.5 . . ?
C21A C22A H22C 109.5 . . ?
H22A C22A H22B 109.5 . . ?
H22A C22A H22C 109.5 . . ?
H22B C22A H22C 109.5 . . ?
H27D C27 H27E 109.5 . . ?
H27D C27 H27F 109.5 . . ?
H27E C27 H27F 109.5 . . ?
C25 C27 H27D 109.5 . . ?
C25 C27 H27E 109.5 . . ?
C25 C27 H27F 109.5 . . ?
C45 C48 H48D 109.5 . . ?
C45 C48 H48E 109.5 . . ?
C45 C48 H48F 109.5 . . ?
H48D C48 H48E 109.5 . . ?
H48D C48 H48F 109.5 . . ?
H48E C48 H48F 109.5 . . ?
C41A C46A H46A 109.5 . . ?
C41A C46A H46B 109.5 . . ?
C41A C46A H46C 109.5 . . ?
H46A C46A H46B 109.5 . . ?
H46A C46A H46C 109.5 . . ?
H46B C46A H46C 109.5 . . ?
C42 C43 C44 116.6(7) . . ?
C42 C43 C47 121.4(9) . . ?
C44 C43 C47 121.9(8) . . ?
C13 C25 C27 109.2(6) . . ?
C13 C25 C26 110.4(6) . . ?
C13 C25 C28 111.6(6) . . ?
C27 C25 C26 108.1(7) . . ?
C27 C25 C28 109.7(7) . . ?
C28 C25 C26 107.8(7) . . ?
C25A C28A H28A 109.5 . . ?
C25A C28A H28B 109.5 . . ?
C25A C28A H28C 109.5 . . ?
H28A C28A H28B 109.5 . . ?
H28A C28A H28C 109.5 . . ?
H28B C28A H28C 109.5 . . ?
C21A C24A H24A 109.5 . . ?
C21A C24A H24B 109.5 . . ?
C21A C24A H24C 109.5 . . ?
H24A C24A H24B 109.5 . . ?
H24A C24A H24C 109.5 . . ?
H24B C24A H24C 109.5 . . ?
C21 C24 H24D 109.5 . . ?
C21 C24 H24E 109.5 . . ?
C21 C24 H24F 109.5 . . ?
H24D C24 H24E 109.5 . . ?
H24D C24 H24F 109.5 . . ?
H24E C24 H24F 109.5 . . ?
C45 C44 C43 122.8(7) . . ?
C45 C44 H44 118.6 . . ?
C43 C44 H44 118.6 . . ?
C21A C23A H23A 109.5 . . ?
C21A C23A H23B 109.5 . . ?
C21A C23A H23C 109.5 . . ?
H23A C23A H23B 109.5 . . ?
H23A C23A H23C 109.5 . . ?
H23B C23A H23C 109.5 . . ?
C41 C46 H46D 109.5 . . ?
C41 C46 H46E 109.5 . . ?
C41 C46 H46F 109.5 . . ?
H46D C46 H46E 109.5 . . ?
H46D C46 H46F 109.5 . . ?
H46E C46 H46F 109.5 . . ?
C42A C43A C47A 122.8(8) . . ?
C44A C43A C42A 116.5(7) . . ?
C44A C43A C47A 120.6(8) . . ?
C21 C23 H23D 109.5 . . ?
C21 C23 H23E 109.5 . . ?
C21 C23 H23F 109.5 . . ?
H23D C23 H23E 109.5 . . ?
H23D C23 H23F 109.5 . . ?
H23E C23 H23F 109.5 . . ?
C17A C18A H18A 109.5 . . ?
C17A C18A H18B 109.5 . . ?
C17A C18A H18C 109.5 . . ?
H18A C18A H18B 109.5 . . ?
H18A C18A H18C 109.5 . . ?
H18B C18A H18C 109.5 . . ?
C45A C44A H44A 118.7 . . ?
C43A C44A C45A 122.5(7) . . ?
C43A C44A H44A 118.7 . . ?
C17A C20A H20A 109.5 . . ?
C17A C20A H20B 109.5 . . ?
C17A C20A H20C 109.5 . . ?
H20A C20A H20B 109.5 . . ?
H20A C20A H20C 109.5 . . ?
H20B C20A H20C 109.5 . . ?
C17A C19A H19A 109.5 . . ?
C17A C19A H19B 109.5 . . ?
C17A C19A H19C 109.5 . . ?
H19A C19A H19B 109.5 . . ?
H19A C19A H19C 109.5 . . ?
H19B C19A H19C 109.5 . . ?
C25 C26 H26D 109.5 . . ?
C25 C26 H26E 109.5 . . ?
C25 C26 H26F 109.5 . . ?
H26D C26 H26E 109.5 . . ?
H26D C26 H26F 109.5 . . ?
H26E C26 H26F 109.5 . . ?
H10A C103 H10B 107.8 . . ?
C104 C103 H10A 109.0 . . ?
C104 C103 H10B 109.0 . . ?
C104 C103 C102 113.0(9) . . ?
C102 C103 H10A 109.0 . . ?
C102 C103 H10B 109.0 . . ?
C17 C18 H18D 109.5 . . ?
C17 C18 H18E 109.5 . . ?
C17 C18 H18F 109.5 . . ?
H18D C18 H18E 109.5 . . ?
H18D C18 H18F 109.5 . . ?
H18E C18 H18F 109.5 . . ?
C17 C19 H19D 109.5 . . ?
C17 C19 H19E 109.5 . . ?
C17 C19 H19F 109.5 . . ?
H19D C19 H19E 109.5 . . ?
H19D C19 H19F 109.5 . . ?
H19E C19 H19F 109.5 . . ?
C25 C28 H28D 109.5 . . ?
C25 C28 H28E 109.5 . . ?
C25 C28 H28F 109.5 . . ?
H28D C28 H28E 109.5 . . ?
H28D C28 H28F 109.5 . . ?
H28E C28 H28F 109.5 . . ?
C43 C47 H47D 109.5 . . ?
C43 C47 H47E 109.5 . . ?
C43 C47 H47F 109.5 . . ?
H47D C47 H47E 109.5 . . ?
H47D C47 H47F 109.5 . . ?
H47E C47 H47F 109.5 . . ?
H10C C105 H10D 109.5 . . ?
H10C C105 H10E 109.5 . . ?
H10D C105 H10E 109.5 . . ?
C104 C105 H10C 109.5 . . ?
C104 C105 H10D 109.5 . . ?
C104 C105 H10E 109.5 . . ?
C43A C47A H47A 109.5 . . ?
C43A C47A H47B 109.5 . . ?
C43A C47A H47C 109.5 . . ?
H47A C47A H47B 109.5 . . ?
H47A C47A H47C 109.5 . . ?
H47B C47A H47C 109.5 . . ?
H10F C101 H10G 108.0 . . ?
C102 C101 H10F 109.3 . . ?
C102 C101 H10G 109.3 . . ?
C102 C101 C100 111.4(10) . . ?
C100 C101 H10F 109.3 . . ?
C100 C101 H10G 109.3 . . ?
C103 C104 H10H 108.7 . . ?
C103 C104 H10I 108.7 . . ?
C105 C104 C103 114.1(9) . . ?
C105 C104 H10H 108.7 . . ?
C105 C104 H10I 108.7 . . ?
H10H C104 H10I 107.6 . . ?
C103 C102 H10J 108.8 . . ?
C103 C102 H10K 108.8 . . ?
C101 C102 C103 113.6(9) . . ?
C101 C102 H10J 108.8 . . ?
C101 C102 H10K 108.8 . . ?
H10J C102 H10K 107.7 . . ?
C101 C100 H10L 109.5 . . ?
C101 C100 H10M 109.5 . . ?
C101 C100 H10N 109.5 . . ?
H10L C100 H10M 109.5 . . ?
H10L C100 H10N 109.5 . . ?
H10M C100 H10N 109.5 . . ?

loop_
_geom_bond_atom_site_label_1
_geom_bond_atom_site_label_2
_geom_bond_distance
_geom_bond_site_symmetry_2
_geom_bond_publ_flag
Mo1A S40A 2.3774(19) . ?
Mo1A O2A 1.966(4) . ?
Mo1A O1A 1.920(4) . ?
Mo1A C1A 2.164(6) . ?
Mo1A N10A 1.665(5) . ?
Mo1 S40 2.3767(17) . ?
Mo1 O1 1.941(4) . ?
Mo1 O2 1.977(4) . ?
Mo1 N10 1.657(5) . ?
Mo1 C1 2.183(6) . ?
S40A C40A 1.785(6) . ?
S40 C40 1.762(7) . ?
O2A C16A 1.339(7) . ?
O1 C10 1.351(7) . ?
O2 C16 1.342(8) . ?
O1A C10A 1.367(7) . ?
N3A N2A 1.326(7) . ?
N3A C2A 1.367(7) . ?
N3A C61A 1.462(7) . ?
N1A N2A 1.337(7) . ?
N1A C1A 1.350(7) . ?
N1A C11A 1.453(7) . ?
N1 N2 1.353(6) . ?
N1 C1 1.352(8) . ?
N1 C11 1.433(8) . ?
N2 N3 1.315(7) . ?
N3 C2 1.364(8) . ?
N3 C61 1.470(7) . ?
C2A C1A 1.391(8) . ?
C2A C5A 1.467(8) . ?
C15A C14A 1.368(9) . ?
C15A C16A 1.416(9) . ?
C15A C29A 1.559(9) . ?
C14A H14A 0.9500 . ?
C14A C13A 1.384(9) . ?
C2 C5 1.462(9) . ?
C2 C1 1.368(8) . ?
C15 C16 1.404(9) . ?
C15 C14 1.378(10) . ?
C15 C29 1.548(9) . ?
C6 H6 0.9500 . ?
C6 C5 1.393(8) . ?
C6 C7 1.375(9) . ?
C5 C10 1.421(9) . ?
C16A C11A 1.384(8) . ?
C5A C10A 1.401(9) . ?
C5A C6A 1.401(8) . ?
C8 H8 0.9500 . ?
C8 C9 1.382(8) . ?
C8 C7 1.394(9) . ?
C13A C12A 1.385(9) . ?
C13A C25A 1.539(9) . ?
C11A C12A 1.386(9) . ?
C12A H12A 0.9500 . ?
C61A H61A 0.9800 . ?
C61A H61B 0.9800 . ?
C61A H61C 0.9800 . ?
C16 C11 1.413(8) . ?
C29A C30A 1.523(9) . ?
C29A C32A 1.547(9) . ?
C29A C31A 1.549(9) . ?
C21A C9A 1.545(9) . ?
C21A C22A 1.510(10) . ?
C21A C24A 1.530(9) . ?
C21A C23A 1.557(10) . ?
C10 C9 1.381(9) . ?
C9A C10A 1.402(9) . ?
C9A C8A 1.393(9) . ?
C14 H14 0.9500 . ?
C14 C13 1.397(9) . ?
C25A C27A 1.507(10) . ?
C25A C26A 1.543(9) . ?
C25A C28A 1.529(10) . ?
C8A H8A 0.9500 . ?
C8A C7A 1.407(9) . ?
C40 C41 1.380(10) . ?
C40 C45 1.425(9) . ?
C11 C12 1.375(9) . ?
C29 C30 1.564(9) . ?
C29 C32 1.527(10) . ?
C29 C31 1.525(10) . ?
C9 C21 1.548(9) . ?
C30A H30A 0.9800 . ?
C30A H30B 0.9800 . ?
C30A H30C 0.9800 . ?
C7A C6A 1.368(8) . ?
C7A C17A 1.538(9) . ?
C32A H32A 0.9800 . ?
C32A H32B 0.9800 . ?
C32A H32C 0.9800 . ?
C6A H6A 0.9500 . ?
C13 C12 1.383(9) . ?
C13 C25 1.523(10) . ?
C17A C18A 1.527(10) . ?
C17A C20A 1.494(10) . ?
C17A C19A 1.517(10) . ?
C7 C17 1.537(9) . ?
C12 H12 0.9500 . ?
C41 C42 1.388(10) . ?
C41 C46 1.518(9) . ?
C17 C20 1.511(11) . ?
C17 C18 1.554(12) . ?
C17 C19 1.473(11) . ?
C41A C40A 1.401(9) . ?
C41A C42A 1.378(10) . ?
C41A C46A 1.510(10) . ?
C31A H31A 0.9800 . ?
C31A H31B 0.9800 . ?
C31A H31C 0.9800 . ?
C45 C48 1.521(10) . ?
C45 C44 1.352(10) . ?
C40A C45A 1.390(10) . ?
C30 H30D 0.9800 . ?
C30 H30E 0.9800 . ?
C30 H30F 0.9800 . ?
C27A H27A 0.9800 . ?
C27A H27B 0.9800 . ?
C27A H27C 0.9800 . ?
C22 H22D 0.9800 . ?
C22 H22E 0.9800 . ?
C22 H22F 0.9800 . ?
C22 C21 1.543(10) . ?
C21 C24 1.549(10) . ?
C21 C23 1.519(10) . ?
C26A H26A 0.9800 . ?
C26A H26B 0.9800 . ?
C26A H26C 0.9800 . ?
C32 H32D 0.9800 . ?
C32 H32E 0.9800 . ?
C32 H32F 0.9800 . ?
C45A C48A 1.515(9) . ?
C45A C44A 1.402(9) . ?
C20 H20D 0.9800 . ?
C20 H20E 0.9800 . ?
C20 H20F 0.9800 . ?
C61 H61D 0.9800 . ?
C61 H61E 0.9800 . ?
C61 H61F 0.9800 . ?
C31 H31D 0.9800 . ?
C31 H31E 0.9800 . ?
C31 H31F 0.9800 . ?
C48A H48A 0.9800 . ?
C48A H48B 0.9800 . ?
C48A H48C 0.9800 . ?
C42A H42A 0.9500 . ?
C42A C43A 1.397(11) . ?
C42 H42 0.9500 . ?
C42 C43 1.389(10) . ?
C22A H22A 0.9800 . ?
C22A H22B 0.9800 . ?
C22A H22C 0.9800 . ?
C27 H27D 0.9800 . ?
C27 H27E 0.9800 . ?
C27 H27F 0.9800 . ?
C27 C25 1.523(10) . ?
C48 H48D 0.9800 . ?
C48 H48E 0.9800 . ?
C48 H48F 0.9800 . ?
C46A H46A 0.9800 . ?
C46A H46B 0.9800 . ?
C46A H46C 0.9800 . ?
C43 C44 1.399(11) . ?
C43 C47 1.497(11) . ?
C25 C26 1.546(11) . ?
C25 C28 1.530(10) . ?
C28A H28A 0.9800 . ?
C28A H28B 0.9800 . ?
C28A H28C 0.9800 . ?
C24A H24A 0.9800 . ?
C24A H24B 0.9800 . ?
C24A H24C 0.9800 . ?
C24 H24D 0.9800 . ?
C24 H24E 0.9800 . ?
C24 H24F 0.9800 . ?
C44 H44 0.9500 . ?
C23A H23A 0.9800 . ?
C23A H23B 0.9800 . ?
C23A H23C 0.9800 . ?
C46 H46D 0.9800 . ?
C46 H46E 0.9800 . ?
C46 H46F 0.9800 . ?
C43A C44A 1.395(10) . ?
C43A C47A 1.505(10) . ?
C23 H23D 0.9800 . ?
C23 H23E 0.9800 . ?
C23 H23F 0.9800 . ?
C18A H18A 0.9800 . ?
C18A H18B 0.9800 . ?
C18A H18C 0.9800 . ?
C44A H44A 0.9500 . ?
C20A H20A 0.9800 . ?
C20A H20B 0.9800 . ?
C20A H20C 0.9800 . ?
C19A H19A 0.9800 . ?
C19A H19B 0.9800 . ?
C19A H19C 0.9800 . ?
C26 H26D 0.9800 . ?
C26 H26E 0.9800 . ?
C26 H26F 0.9800 . ?
C103 H10A 0.9900 . ?
C103 H10B 0.9900 . ?
C103 C104 1.504(12) . ?
C103 C102 1.533(15) . ?
C18 H18D 0.9800 . ?
C18 H18E 0.9800 . ?
C18 H18F 0.9800 . ?
C19 H19D 0.9800 . ?
C19 H19E 0.9800 . ?
C19 H19F 0.9800 . ?
C28 H28D 0.9800 . ?
C28 H28E 0.9800 . ?
C28 H28F 0.9800 . ?
C47 H47D 0.9800 . ?
C47 H47E 0.9800 . ?
C47 H47F 0.9800 . ?
C105 H10C 0.9800 . ?
C105 H10D 0.9800 . ?
C105 H10E 0.9800 . ?
C105 C104 1.484(13) . ?
C47A H47A 0.9800 . ?
C47A H47B 0.9800 . ?
C47A H47C 0.9800 . ?
C101 H10F 0.9900 . ?
C101 H10G 0.9900 . ?
C101 C102 1.505(14) . ?
C101 C100 1.585(15) . ?
C104 H10H 0.9900 . ?
C104 H10I 0.9900 . ?
C102 H10J 0.9900 . ?
C102 H10K 0.9900 . ?
C100 H10L 0.9800 . ?
C100 H10M 0.9800 . ?
C100 H10N 0.9800 . ?

loop_
_geom_torsion_atom_site_label_1
_geom_torsion_atom_site_label_2
_geom_torsion_atom_site_label_3
_geom_torsion_atom_site_label_4
_geom_torsion
_geom_torsion_site_symmetry_1
_geom_torsion_site_symmetry_2
_geom_torsion_site_symmetry_3
_geom_torsion_site_symmetry_4
_geom_torsion_publ_flag
Mo1A S40A C40A C41A -142.4(5) . . . . ?
Mo1A S40A C40A C45A 39.3(7) . . . . ?
Mo1A O2A C16A C15A -147.1(5) . . . . ?
Mo1A O2A C16A C11A 36.0(10) . . . . ?
Mo1A O1A C10A C5A -44.6(9) . . . . ?
Mo1A O1A C10A C9A 135.3(6) . . . . ?
Mo1 S40 C40 C41 -16.6(7) . . . . ?
Mo1 S40 C40 C45 162.3(4) . . . . ?
Mo1 O1 C10 C5 35.8(10) . . . . ?
Mo1 O1 C10 C9 -143.4(6) . . . . ?
Mo1 O2 C16 C15 143.9(5) . . . . ?
Mo1 O2 C16 C11 -38.1(9) . . . . ?
S40A C40A C45A C48A 2.7(11) . . . . ?
S40A C40A C45A C44A -177.5(6) . . . . ?
S40 C40 C41 C42 179.4(6) . . . . ?
S40 C40 C41 C46 0.1(11) . . . . ?
S40 C40 C45 C48 0.4(9) . . . . ?
S40 C40 C45 C44 -179.8(6) . . . . ?
O2A C16A C11A N1A -6.1(9) . . . . ?
O2A C16A C11A C12A 175.7(6) . . . . ?
O1 C10 C9 C8 -177.7(6) . . . . ?
O1 C10 C9 C21 1.9(10) . . . . ?
O2 C16 C11 N1 -1.2(9) . . . . ?
O2 C16 C11 C12 178.4(6) . . . . ?
N3A C2A C1A Mo1A 174.9(4) . . . . ?
N3A C2A C1A N1A 0.2(6) . . . . ?
N3A C2A C5A C10A -169.2(6) . . . . ?
N3A C2A C5A C6A 13.3(10) . . . . ?
N1A C11A C12A C13A -177.2(5) . . . . ?
N2A N3A C2A C1A -0.4(7) . . . . ?
N2A N3A C2A C5A -176.3(5) . . . . ?
N2A N1A C1A Mo1A -174.5(4) . . . . ?
N2A N1A C1A C2A 0.1(7) . . . . ?
N2A N1A C11A C16A 170.6(5) . . . . ?
N2A N1A C11A C12A -11.0(8) . . . . ?
N1 N2 N3 C2 -1.1(7) . . . . ?
N1 N2 N3 C61 -177.9(5) . . . . ?
N1 C11 C12 C13 -178.4(6) . . . . ?
N2 N1 C1 Mo1 177.0(4) . . . . ?
N2 N1 C1 C2 -1.8(7) . . . . ?
N2 N1 C11 C16 -162.5(6) . . . . ?
N2 N1 C11 C12 18.0(9) . . . . ?
N2 N3 C2 C5 175.3(6) . . . . ?
N2 N3 C2 C1 0.0(7) . . . . ?
N3 C2 C5 C6 -10.9(10) . . . . ?
N3 C2 C5 C10 171.1(6) . . . . ?
N3 C2 C1 Mo1 -177.8(4) . . . . ?
N3 C2 C1 N1 1.0(7) . . . . ?
C2A N3A N2A N1A 0.4(6) . . . . ?
C2A C5A C10A O1A 5.7(9) . . . . ?
C2A C5A C10A C9A -174.3(6) . . . . ?
C2A C5A C6A C7A 177.4(6) . . . . ?
C15A C14A C13A C12A -0.8(9) . . . . ?
C15A C14A C13A C25A -178.2(6) . . . . ?
C15A C16A C11A N1A 176.9(5) . . . . ?
C15A C16A C11A C12A -1.4(9) . . . . ?
C14A C15A C16A O2A -176.5(6) . . . . ?
C14A C15A C16A C11A 0.6(9) . . . . ?
C14A C15A C29A C30A 115.6(7) . . . . ?
C14A C15A C29A C32A -4.0(8) . . . . ?
C14A C15A C29A C31A -123.1(7) . . . . ?
C14A C13A C12A C11A 0.1(9) . . . . ?
C14A C13A C25A C27A 61.6(8) . . . . ?
C14A C13A C25A C26A -57.0(8) . . . . ?
C14A C13A C25A C28A -175.3(6) . . . . ?
C2 C5 C10 O1 -1.7(9) . . . . ?
C2 C5 C10 C9 177.4(6) . . . . ?
C15 C16 C11 N1 176.9(6) . . . . ?
C15 C16 C11 C12 -3.6(10) . . . . ?
C15 C14 C13 C12 -1.8(10) . . . . ?
C15 C14 C13 C25 175.2(7) . . . . ?
C6 C5 C10 O1 -179.8(6) . . . . ?
C6 C5 C10 C9 -0.6(10) . . . . ?
C6 C7 C17 C20 137.5(7) . . . . ?
C6 C7 C17 C18 -107.4(8) . . . . ?
C6 C7 C17 C19 13.2(11) . . . . ?
C5 C2 C1 Mo1 6.9(10) . . . . ?
C5 C2 C1 N1 -174.4(6) . . . . ?
C5 C6 C7 C8 1.4(10) . . . . ?
C5 C6 C7 C17 -179.2(6) . . . . ?
C5 C10 C9 C8 3.1(10) . . . . ?
C5 C10 C9 C21 -177.3(6) . . . . ?
C16A C15A C14A C13A 0.4(10) . . . . ?
C16A C15A C29A C30A -62.4(7) . . . . ?
C16A C15A C29A C32A 178.1(6) . . . . ?
C16A C15A C29A C31A 58.9(8) . . . . ?
C16A C11A C12A C13A 1.0(9) . . . . ?
C1A N1A N2A N3A -0.3(6) . . . . ?
C1A N1A C11A C16A -13.1(9) . . . . ?
C1A N1A C11A C12A 165.2(6) . . . . ?
C1A C2A C5A C10A 15.7(9) . . . . ?
C1A C2A C5A C6A -161.8(6) . . . . ?
C5A C2A C1A Mo1A -9.2(9) . . . . ?
C5A C2A C1A N1A 176.1(6) . . . . ?
C8 C9 C21 C22 -118.7(7) . . . . ?
C8 C9 C21 C24 0.1(10) . . . . ?
C8 C9 C21 C23 120.2(7) . . . . ?
C8 C7 C17 C20 -43.1(10) . . . . ?
C8 C7 C17 C18 72.0(9) . . . . ?
C8 C7 C17 C19 -167.4(8) . . . . ?
C11A N1A N2A N3A 176.4(5) . . . . ?
C11A N1A C1A Mo1A 9.1(9) . . . . ?
C11A N1A C1A C2A -176.3(5) . . . . ?
C12A C13A C25A C27A -115.7(7) . . . . ?
C12A C13A C25A C26A 125.7(7) . . . . ?
C12A C13A C25A C28A 7.5(9) . . . . ?
C61A N3A N2A N1A 178.8(5) . . . . ?
C61A N3A C2A C1A -178.4(6) . . . . ?
C61A N3A C2A C5A 5.6(10) . . . . ?
C16 C15 C14 C13 0.2(11) . . . . ?
C16 C15 C29 C30 177.5(6) . . . . ?
C16 C15 C29 C32 -63.9(8) . . . . ?
C16 C15 C29 C31 58.1(8) . . . . ?
C16 C11 C12 C13 2.1(11) . . . . ?
C29A C15A C14A C13A -177.5(6) . . . . ?
C29A C15A C16A O2A 1.6(9) . . . . ?
C29A C15A C16A C11A 178.6(5) . . . . ?
C21A C9A C10A O1A -3.9(10) . . . . ?
C21A C9A C10A C5A 176.0(6) . . . . ?
C21A C9A C8A C7A -178.2(6) . . . . ?
C10 C9 C21 C22 61.7(9) . . . . ?
C10 C9 C21 C24 -179.4(7) . . . . ?
C10 C9 C21 C23 -59.3(9) . . . . ?
C1 N1 N2 N3 1.7(7) . . . . ?
C1 N1 C11 C16 19.1(10) . . . . ?
C1 N1 C11 C12 -160.4(7) . . . . ?
C1 C2 C5 C6 163.4(6) . . . . ?
C1 C2 C5 C10 -14.6(10) . . . . ?
C9A C8A C7A C6A 1.0(10) . . . . ?
C9A C8A C7A C17A 178.3(6) . . . . ?
C14 C15 C16 O2 -179.6(6) . . . . ?
C14 C15 C16 C11 2.3(9) . . . . ?
C14 C15 C29 C30 -0.3(9) . . . . ?
C14 C15 C29 C32 118.4(7) . . . . ?
C14 C15 C29 C31 -119.7(8) . . . . ?
C14 C13 C12 C11 0.6(10) . . . . ?
C14 C13 C25 C27 118.0(7) . . . . ?
C14 C13 C25 C26 -123.3(8) . . . . ?
C14 C13 C25 C28 -3.5(10) . . . . ?
C10A C5A C6A C7A 0.0(10) . . . . ?
C10A C9A C8A C7A 2.2(10) . . . . ?
C25A C13A C12A C11A 177.4(5) . . . . ?
C8A C9A C10A O1A 175.7(6) . . . . ?
C8A C9A C10A C5A -4.3(10) . . . . ?
C8A C7A C6A C5A -2.0(10) . . . . ?
C8A C7A C17A C18A 46.0(9) . . . . ?
C8A C7A C17A C20A 164.9(7) . . . . ?
C8A C7A C17A C19A -73.2(9) . . . . ?
C40 C41 C42 C43 -0.4(12) . . . . ?
C40 C45 C44 C43 0.9(12) . . . . ?
C11 N1 N2 N3 -176.9(5) . . . . ?
C11 N1 C1 Mo1 -4.5(10) . . . . ?
C11 N1 C1 C2 176.7(6) . . . . ?
C29 C15 C16 O2 2.5(10) . . . . ?
C29 C15 C16 C11 -175.5(6) . . . . ?
C29 C15 C14 C13 178.0(6) . . . . ?
C9 C8 C7 C6 1.3(11) . . . . ?
C9 C8 C7 C17 -178.1(7) . . . . ?
C6A C5A C10A O1A -176.7(6) . . . . ?
C6A C5A C10A C9A 3.3(10) . . . . ?
C6A C7A C17A C18A -136.7(7) . . . . ?
C6A C7A C17A C20A -17.9(10) . . . . ?
C6A C7A C17A C19A 104.0(8) . . . . ?
C17A C7A C6A C5A -179.4(6) . . . . ?
C7 C6 C5 C2 -179.6(6) . . . . ?
C7 C6 C5 C10 -1.7(10) . . . . ?
C7 C8 C9 C10 -3.5(10) . . . . ?
C7 C8 C9 C21 176.9(7) . . . . ?
C12 C13 C25 C27 -65.0(8) . . . . ?
C12 C13 C25 C26 53.7(9) . . . . ?
C12 C13 C25 C28 173.5(7) . . . . ?
C41 C40 C45 C48 179.3(7) . . . . ?
C41 C40 C45 C44 -0.8(10) . . . . ?
C41 C42 C43 C44 0.4(12) . . . . ?
C41 C42 C43 C47 180.0(7) . . . . ?
C41A C40A C45A C48A -175.6(7) . . . . ?
C41A C40A C45A C44A 4.2(11) . . . . ?
C41A C42A C43A C44A 2.5(12) . . . . ?
C41A C42A C43A C47A -178.7(8) . . . . ?
C45 C40 C41 C42 0.5(11) . . . . ?
C45 C40 C41 C46 -178.8(6) . . . . ?
C40A C41A C42A C43A 0.9(12) . . . . ?
C40A C45A C44A C43A -0.6(12) . . . . ?
C61 N3 C2 C5 -8.5(11) . . . . ?
C61 N3 C2 C1 176.2(6) . . . . ?
C48A C45A C44A C43A 179.2(8) . . . . ?
C42A C41A C40A S40A 177.2(6) . . . . ?
C42A C41A C40A C45A -4.3(11) . . . . ?
C42A C43A C44A C45A -2.7(12) . . . . ?
C42 C43 C44 C45 -0.7(12) . . . . ?
C22A C21A C9A C10A 56.3(9) . . . . ?
C22A C21A C9A C8A -123.3(7) . . . . ?
C48 C45 C44 C43 -179.2(7) . . . . ?
C46A C41A C40A S40A 1.4(10) . . . . ?
C46A C41A C40A C45A 179.9(7) . . . . ?
C46A C41A C42A C43A 176.9(8) . . . . ?
C25 C13 C12 C11 -176.5(7) . . . . ?
C24A C21A C9A C10A 177.1(7) . . . . ?
C24A C21A C9A C8A -2.5(10) . . . . ?
C23A C21A C9A C10A -67.0(8) . . . . ?
C23A C21A C9A C8A 113.4(7) . . . . ?
C46 C41 C42 C43 179.0(7) . . . . ?
C47 C43 C44 C45 179.8(8) . . . . ?
C47A C43A C44A C45A 178.6(8) . . . . ?
C104 C103 C102 C101 178.1(9) . . . . ?
C102 C103 C104 C105 165.1(9) . . . . ?
C100 C101 C102 C103 172.0(10) . . . . ?

loop_
_smtbx_masks_void_nr
_smtbx_masks_void_average_x
_smtbx_masks_void_average_y
_smtbx_masks_void_average_z
_smtbx_masks_void_volume
_smtbx_masks_void_count_electrons
_smtbx_masks_void_content
1 -0.962 0.000 0.500 713.0 101.5 '2 C6H14'
2 0.000 0.500 0.000 16.5 0.0 ?
3 -0.063 0.444 0.344 7.2 0.7 ?
4 0.063 0.556 0.656 7.2 0.7 ?
5 0.450 0.778 0.111 7.2 0.6 ?
6 0.550 0.222 0.889 7.2 0.4 ?
